data_4064396
loop_
_publ_author_name
'Ko, Chi-Chiu'
'Siu, Jacky Wai-Kit'
'Cheung, Apple Wai-Yi'
'Yiu, Shek-Man'

_publ_section_title
;
 Synthesis, Characterization, and Photophysical and Emission
 Solvatochromic Study of Rhenium(I) Tetra(isocyano) Diimine Complexes
;
_journal_issue 10
_journal_name_full Organometallics
_journal_page_first 2701
_journal_paper_doi 10.1021/om200074t
_journal_volume 30
_journal_year 2011
_chemical_formula_moiety 'C37 H25 Cl4 N7 Re, F6 P'
_chemical_formula_sum 'C37 H25 Cl4 F6 N7 P Re'
_chemical_formula_weight 1040.61
_chemical_name_systematic
;
 ? 
;
_space_group_crystal_system monoclinic
_space_group_IT_number 15
_space_group_name_Hall '-C 2yc'
_space_group_name_H-M_alt 'C 1 2/c 1'
_symmetry_space_group_name_Hall '-C 2yc'
_symmetry_space_group_name_H-M 'C 1 2/c 1'
_atom_sites_solution_hydrogens geom
_atom_sites_solution_primary direct
_atom_sites_solution_secondary difmap
_audit_creation_date 2011-01-11
_audit_creation_method
;
  Olex2 1.1
  (compiled 2010.09.30 svn.r1450, GUI svn.r3284)
;
_cell_angle_alpha 90.00
_cell_angle_beta 93.2027(12)
_cell_angle_gamma 90.00
_cell_formula_units_Z 8
_cell_length_a 14.71954(19)
_cell_length_b 21.3547(3)
_cell_length_c 25.3961(4)
_cell_measurement_reflns_used 33471
_cell_measurement_temperature 133(2)
_cell_measurement_theta_max 71.5012
_cell_measurement_theta_min 3.4832
_cell_volume 7970.3(2)
_computing_cell_refinement
;
CrysAlisPro, Oxford Diffraction Ltd.,
Version 1.171.33.66 (release 28-04-2010 CrysAlis171 .NET)
(compiled Apr 28 2010,14:27:37)
;
_computing_data_collection
;
CrysAlisPro, Oxford Diffraction Ltd.,
Version 1.171.33.66 (release 28-04-2010 CrysAlis171 .NET)
(compiled Apr 28 2010,14:27:37)
;
_computing_data_reduction
;
CrysAlisPro, Oxford Diffraction Ltd.,
Version 1.171.33.66 (release 28-04-2010 CrysAlis171 .NET)
(compiled Apr 28 2010,14:27:37)
;
_computing_molecular_graphics
;
O. V. Dolomanov, L. J. Bourhis, R. J. Gildea, J. A. K. Howard and H. Puschmann,
OLEX2: a complete structure solution, refinement and analysis program.
J. Appl. Cryst. (2009). 42, 339-341.
;
_computing_publication_material
;
O. V. Dolomanov, L. J. Bourhis, R. J. Gildea, J. A. K. Howard and H. Puschmann,
OLEX2: a complete structure solution, refinement and analysis program.
J. Appl. Cryst. (2009). 42, 339-341.
;
_computing_structure_refinement 'SHELXL-97 (Sheldrick, 1997)'
_computing_structure_solution 'SHELXS-97 (Sheldrick, 1990)'
_diffrn_ambient_temperature 133.0
_diffrn_detector_area_resol_mean 16.127
_diffrn_measured_fraction_theta_full 0.990
_diffrn_measured_fraction_theta_max 0.990
_diffrn_measurement_details
;
1 omega  -29.00    5.00   1.0000    4.0000
omega____ theta____ kappa____ phi______ frames
-        0.0000  -81.0000    5.0000 34

2 omega  -70.00   26.00   1.0000    4.0000
omega____ theta____ kappa____ phi______ frames
-        0.0000  -37.0000   30.0000 96

3 omega   76.00  126.00   1.0000    8.0000
omega____ theta____ kappa____ phi______ frames
-       55.0000  125.0000 -150.0000 50

4 omega   23.00   55.00   1.0000    8.0000
omega____ theta____ kappa____ phi______ frames
-       55.0000  -37.0000    0.0000 32

5 omega   73.00  122.00   1.0000    8.0000
omega____ theta____ kappa____ phi______ frames
-       55.0000  125.0000  120.0000 49

6 omega -134.00  -44.00   1.0000   32.0000
omega____ theta____ kappa____ phi______ frames
-      -64.0000  -50.0000 -120.0000 90

7 omega -113.00  -29.00   1.0000   32.0000
omega____ theta____ kappa____ phi______ frames
-      -64.0000  111.0000   60.0000 84

8 omega   43.00   79.00   1.0000   32.0000
omega____ theta____ kappa____ phi______ frames
-      110.0000  -50.0000  -90.0000 36

9 omega   44.00   69.00   1.0000   32.0000
omega____ theta____ kappa____ phi______ frames
-      110.0000  -25.0000  -30.0000 25

10 omega   41.00   82.00   1.0000   32.0000
omega____ theta____ kappa____ phi______ frames
-      110.0000  -50.0000    0.0000 41

11 omega   38.00   72.00   1.0000   32.0000
omega____ theta____ kappa____ phi______ frames
-      110.0000  -25.0000   60.0000 34

12 omega   49.00   75.00   1.0000   32.0000
omega____ theta____ kappa____ phi______ frames
-      110.0000  -50.0000  -60.0000 26

13 omega   42.00   67.00   1.0000   32.0000
omega____ theta____ kappa____ phi______ frames
-      110.0000  -25.0000  -90.0000 25

14 omega   45.00   74.00   1.0000   32.0000
omega____ theta____ kappa____ phi______ frames
-      110.0000  -50.0000 -180.0000 29

15 omega  107.00  132.00   1.0000   32.0000
omega____ theta____ kappa____ phi______ frames
-      110.0000  179.0000   60.0000 25

16 omega   86.00  175.00   1.0000   32.0000
omega____ theta____ kappa____ phi______ frames
-      110.0000   77.0000   60.0000 89

17 omega   39.00  131.00   1.0000   32.0000
omega____ theta____ kappa____ phi______ frames
-      110.0000  -81.0000 -174.0000 92

18 omega   37.00   70.00   1.0000   32.0000
omega____ theta____ kappa____ phi______ frames
-      110.0000  -25.0000    0.0000 33

19 omega   89.00  169.00   1.0000   32.0000
omega____ theta____ kappa____ phi______ frames
-      110.0000   48.0000  103.0000 80

20 omega   79.00  151.00   1.0000   32.0000
omega____ theta____ kappa____ phi______ frames
-      110.0000  111.0000  -30.0000 72

21 omega  -70.00   30.00   1.0000    4.0000
omega____ theta____ kappa____ phi______ frames
-        0.0000  -77.0000 -120.0000 100

22 omega  -30.00   70.00   1.0000    4.0000
omega____ theta____ kappa____ phi______ frames
-        0.0000   77.0000 -180.0000 100

23 omega -125.00  -25.00   1.0000    8.0000
omega____ theta____ kappa____ phi______ frames
-      -55.0000  -77.0000  150.0000 100

24 omega   25.00  125.00   1.0000    8.0000
omega____ theta____ kappa____ phi______ frames
-       55.0000   77.0000   30.0000 100

25 omega  -94.00    6.00   1.0000   32.0000
omega____ theta____ kappa____ phi______ frames
-      -64.0000   77.0000  -90.0000 100

26 omega -134.00  -42.00   1.0000   32.0000
omega____ theta____ kappa____ phi______ frames
-      -64.0000  -50.0000 -150.0000 92

27 omega -134.00  -42.00   1.0000   32.0000
omega____ theta____ kappa____ phi______ frames
-      -64.0000  -50.0000  -30.0000 92

28 omega -134.00  -42.00   1.0000   32.0000
omega____ theta____ kappa____ phi______ frames
-      -64.0000  -50.0000   60.0000 92

29 omega   76.00  178.00   1.0000   32.0000
omega____ theta____ kappa____ phi______ frames
-      110.0000   25.0000 -180.0000 102

30 omega   88.00  178.00   1.0000   32.0000
omega____ theta____ kappa____ phi______ frames
-      110.0000   50.0000  -30.0000 90

31 omega   76.00  178.00   1.0000   32.0000
omega____ theta____ kappa____ phi______ frames
-      110.0000   25.0000  -90.0000 102

32 omega   80.00  178.00   1.0000   32.0000
omega____ theta____ kappa____ phi______ frames
-      110.0000   77.0000   30.0000 98

33 omega   37.00   72.00   1.0000   32.0000
omega____ theta____ kappa____ phi______ frames
-      110.0000  -25.0000   30.0000 35

34 omega   40.00   83.00   1.0000   32.0000
omega____ theta____ kappa____ phi______ frames
-      110.0000  -50.0000  -30.0000 43

35 omega   39.00  142.00   1.0000   32.0000
omega____ theta____ kappa____ phi______ frames
-      110.0000  -81.0000   51.0000 103

36 omega   37.00   72.00   1.0000   32.0000
omega____ theta____ kappa____ phi______ frames
-      110.0000  -25.0000   90.0000 35

37 omega  -26.00   72.00   1.0000    4.0000
omega____ theta____ kappa____ phi______ frames
-        0.0000   37.0000  -60.0000 98

38 omega  -26.00   72.00   1.0000    4.0000
omega____ theta____ kappa____ phi______ frames
-        0.0000   37.0000   90.0000 98

39 omega -125.00  -25.00   1.0000    8.0000
omega____ theta____ kappa____ phi______ frames
-      -55.0000  -77.0000  -60.0000 100

40 omega   73.00  126.00   1.0000    8.0000
omega____ theta____ kappa____ phi______ frames
-       55.0000  125.0000  -60.0000 53

41 omega   80.00  102.00   1.0000   32.0000
omega____ theta____ kappa____ phi______ frames
-      110.0000   77.0000 -180.0000 22
;
_diffrn_measurement_device_type 'Xcalibur, Sapphire3, Gemini ultra'
_diffrn_measurement_method '\w scans'
_diffrn_orient_matrix_UB_11 0.0797676
_diffrn_orient_matrix_UB_12 0.0237718
_diffrn_orient_matrix_UB_13 -0.0313219
_diffrn_orient_matrix_UB_21 0.0562491
_diffrn_orient_matrix_UB_22 -0.0579865
_diffrn_orient_matrix_UB_23 0.0174406
_diffrn_orient_matrix_UB_31 -0.0381628
_diffrn_orient_matrix_UB_32 -0.0357199
_diffrn_orient_matrix_UB_33 -0.0490757
_diffrn_radiation_monochromator mirror
_diffrn_radiation_source 'Xcalibur, Sapphire3, Gemini ultra'
_diffrn_radiation_type 'Cu K\a'
_diffrn_radiation_wavelength 1.5418
_diffrn_reflns_av_R_equivalents 0.0536
_diffrn_reflns_av_unetI/netI 0.0207
_diffrn_reflns_limit_h_max 18
_diffrn_reflns_limit_h_min -17
_diffrn_reflns_limit_k_max 26
_diffrn_reflns_limit_k_min -26
_diffrn_reflns_limit_l_max 28
_diffrn_reflns_limit_l_min -30
_diffrn_reflns_number 43954
_diffrn_reflns_theta_full 71.64
_diffrn_reflns_theta_max 71.64
_diffrn_reflns_theta_min 3.49
_exptl_absorpt_coefficient_mu 9.393
_exptl_absorpt_correction_T_max 1.0
_exptl_absorpt_correction_T_min 0.06657
_exptl_absorpt_correction_type multi-scan
_exptl_absorpt_process_details
;
CrysAlisPro, Oxford Diffraction Ltd.,
Version 1.171.33.66 (release 28-04-2010 CrysAlis171 .NET)
(compiled Apr 28 2010,14:27:37)
Empirical absorption correction using spherical harmonics,
implemented in SCALE3 ABSPACK scaling algorithm.
;
_exptl_crystal_colour_primary yellow
_exptl_crystal_density_diffrn 1.734
_exptl_crystal_density_method 'not measured'
_exptl_crystal_description 'rect. Prism'
_exptl_crystal_F_000 4064
_exptl_crystal_size_max 0.7
_exptl_crystal_size_mid 0.2
_exptl_crystal_size_min 0.15
_refine_diff_density_max 1.500
_refine_diff_density_min -1.746
_refine_diff_density_rms 0.117
_refine_ls_extinction_method none
_refine_ls_goodness_of_fit_ref 1.073
_refine_ls_hydrogen_treatment constr
_refine_ls_matrix_type full
_refine_ls_number_parameters 759
_refine_ls_number_reflns 7711
_refine_ls_number_restraints 531
_refine_ls_restrained_S_all 1.074
_refine_ls_R_factor_all 0.0350
_refine_ls_R_factor_gt 0.0337
_refine_ls_shift/su_max 0.001
_refine_ls_shift/su_mean 0.000
_refine_ls_structure_factor_coef Fsqd
_refine_ls_weighting_details 'calc w=1/[\s^2^(Fo^2^)+(0.0564P)^2^+35.4486P] where P=(Fo^2^+2Fc^2^)/3'
_refine_ls_weighting_scheme calc
_refine_ls_wR_factor_gt 0.0925
_refine_ls_wR_factor_ref 0.0934
_reflns_number_gt 7368
_reflns_number_total 7711
_reflns_threshold_expression >2sigma(I)
_cod_data_source_file om200074t_si_002.cif
_cod_data_source_block 12
_cod_original_cell_volume 7970.32(19)
_cod_database_code 4064396

loop_
_space_group_symop_id
_space_group_symop_operation_xyz
1 'x, y, z'
2 '-x, y, -z+1/2'
3 'x+1/2, y+1/2, z'
4 '-x+1/2, y+1/2, -z+1/2'
5 '-x, -y, -z'
6 'x, -y, z-1/2'
7 '-x+1/2, -y+1/2, -z'
8 'x+1/2, -y+1/2, z-1/2'

loop_
_atom_site_label
_atom_site_type_symbol
_atom_site_fract_x
_atom_site_fract_y
_atom_site_fract_z
_atom_site_U_iso_or_equiv
_atom_site_adp_type
_atom_site_occupancy
_atom_site_symmetry_multiplicity
_atom_site_calc_flag
_atom_site_refinement_flags
_atom_site_disorder_assembly
_atom_site_disorder_group
Re1 Re 0.630878(9) 0.233481(7) 0.629437(6) 0.02099(7) Uani 1 1 d . . .
Cl1 Cl 1.2008(11) 0.1129(10) 0.7069(5) 0.060(5) Uani 0.25 1 d PU B 1
Cl1A Cl 1.2103(5) 0.1433(6) 0.7185(6) 0.079(3) Uani 0.25 1 d PDU A 2
Cl1B Cl 1.2124(7) 0.1162(6) 0.6835(5) 0.073(3) Uani 0.25 1 d PU B 1
Cl1C Cl 1.1902(8) 0.1040(8) 0.7256(6) 0.058(3) Uani 0.25 1 d PDU A 2
Cl2 Cl 0.52648(7) -0.06805(5) 0.40041(4) 0.0346(2) Uani 1 1 d . E .
Cl3 Cl 0.0348(6) 0.2218(6) 0.5281(4) 0.059(3) Uani 0.60 1 d PU C 2
Cl3A Cl 0.0353(9) 0.2313(9) 0.5218(6) 0.0420(18) Uani 0.40 1 d PU D 1
Cl4 Cl 0.64327(8) -0.14404(6) 0.77608(6) 0.0571(3) Uani 1 1 d . E .
P1 P 0.62106(7) 0.53812(5) 0.41228(4) 0.0319(2) Uani 1 1 d . . .
F1 F 0.55053(19) 0.50375(16) 0.44737(12) 0.0581(8) Uani 1 1 d . . .
F2 F 0.67607(18) 0.47373(12) 0.40728(11) 0.0436(6) Uani 1 1 d . . .
F3 F 0.68309(19) 0.55557(14) 0.46407(10) 0.0488(7) Uani 1 1 d . . .
F4 F 0.69304(17) 0.57181(13) 0.37673(11) 0.0454(6) Uani 1 1 d . . .
F5 F 0.56708(18) 0.60232(14) 0.41648(12) 0.0524(7) Uani 1 1 d . . .
F6 F 0.5595(2) 0.52094(15) 0.36004(11) 0.0535(7) Uani 1 1 d . . .
N1 N 0.8463(2) 0.22312(17) 0.64789(16) 0.0338(8) Uani 1 1 d . . .
N2 N 0.6305(2) 0.1549(2) 0.52624(15) 0.0395(8) Uani 1 1 d . . .
N3 N 0.4142(2) 0.23375(16) 0.60936(15) 0.0320(8) Uani 1 1 d . . .
N4 N 0.6192(2) 0.11678(19) 0.70229(15) 0.0385(8) Uani 1 1 d . . .
N5 N 0.6419(10) 0.3266(5) 0.5994(3) 0.0190(18) Uani 0.50 1 d PDU E 2
C5 C 0.6488(12) 0.3361(6) 0.5471(4) 0.022(2) Uani 0.50 1 d PDU E 2
H5 H 0.6513 0.3015 0.5237 0.026 Uiso 0.50 1 calc PR E 2
C6 C 0.652(3) 0.3958(8) 0.5282(8) 0.031(4) Uani 0.50 1 d PDU E 2
H6 H 0.6535 0.4020 0.4913 0.037 Uiso 0.50 1 calc PR E 2
C7 C 0.6539(7) 0.4473(5) 0.5607(4) 0.037(2) Uani 0.50 1 d PDU E 2
H7 H 0.6605 0.4884 0.5471 0.045 Uiso 0.50 1 calc PR E 2
C8 C 0.6457(6) 0.4373(4) 0.6133(4) 0.0341(16) Uani 0.50 1 d PDU E 2
H8 H 0.6446 0.4720 0.6367 0.041 Uiso 0.50 1 calc PR E 2
C9 C 0.6388(7) 0.3768(4) 0.6328(4) 0.0218(16) Uani 0.50 1 d PDU E 2
N6 N 0.6255(10) 0.2960(4) 0.6988(4) 0.0216(19) Uani 0.50 1 d PDU E 2
N7 N 0.6195(5) 0.3918(3) 0.7313(3) 0.0273(14) Uani 0.50 1 d PDU E 2
C10 C 0.6280(7) 0.3577(4) 0.6873(3) 0.0213(15) Uani 0.50 1 d PDU E 2
C11 C 0.6179(6) 0.4599(4) 0.7375(3) 0.0364(18) Uani 0.50 1 d PDU E 2
H11B H 0.6737 0.4778 0.7245 0.055 Uiso 0.50 1 calc PR E 2
H11C H 0.6139 0.4704 0.7749 0.055 Uiso 0.50 1 calc PR E 2
H11A H 0.5650 0.4770 0.7173 0.055 Uiso 0.50 1 calc PR E 2
C12 C 0.609(3) 0.3508(9) 0.7740(8) 0.029(3) Uani 0.50 1 d PDU E 2
H12 H 0.5997 0.3611 0.8097 0.034 Uiso 0.50 1 calc PR E 2
C13 C 0.6167(13) 0.2922(6) 0.7519(4) 0.026(2) Uani 0.50 1 d PDU E 2
H13 H 0.6158 0.2541 0.7712 0.031 Uiso 0.50 1 calc PR E 2
N5A N 0.6253(10) 0.3099(4) 0.6845(3) 0.0180(17) Uani 0.50 1 d PDU E 1
C5A C 0.6181(13) 0.3002(6) 0.7358(5) 0.026(2) Uani 0.50 1 d PDU E 1
H5A H 0.6113 0.2589 0.7487 0.031 Uiso 0.50 1 calc PR E 1
C6A C 0.620(3) 0.3497(9) 0.7701(8) 0.030(4) Uani 0.50 1 d PDU E 1
H6A H 0.6191 0.3414 0.8068 0.036 Uiso 0.50 1 calc PR E 1
C7A C 0.6247(6) 0.4108(5) 0.7538(4) 0.0337(18) Uani 0.50 1 d PDU E 1
H7A H 0.6229 0.4444 0.7782 0.040 Uiso 0.50 1 calc PR E 1
C8A C 0.6317(5) 0.4214(4) 0.7010(3) 0.0297(15) Uani 0.50 1 d PDU E 1
H8A H 0.6358 0.4629 0.6880 0.036 Uiso 0.50 1 calc PR E 1
C9A C 0.6327(7) 0.3703(4) 0.6664(4) 0.0200(15) Uani 0.50 1 d PDU E 1
N6A N 0.6426(10) 0.3206(4) 0.5818(4) 0.0174(18) Uani 0.50 1 d PDU E 1
N7A N 0.6512(5) 0.4227(3) 0.5772(3) 0.0283(14) Uani 0.50 1 d PDU E 1
C10A C 0.6426(7) 0.3732(4) 0.6098(3) 0.0207(15) Uani 0.50 1 d PDU E 1
C11A C 0.6570(6) 0.4895(4) 0.5893(4) 0.0392(18) Uani 0.50 1 d PDU E 1
H11D H 0.6637 0.5132 0.5566 0.059 Uiso 0.50 1 calc PR E 1
H11F H 0.7098 0.4973 0.6137 0.059 Uiso 0.50 1 calc PR E 1
H11E H 0.6015 0.5029 0.6056 0.059 Uiso 0.50 1 calc PR E 1
C12A C 0.658(3) 0.4008(8) 0.5256(8) 0.031(3) Uani 0.50 1 d PDU E 1
H12A H 0.6658 0.4247 0.4946 0.037 Uiso 0.50 1 calc PR E 1
C13A C 0.6520(14) 0.3369(6) 0.5301(4) 0.027(2) Uani 0.50 1 d PDU E 1
H13A H 0.6539 0.3082 0.5016 0.033 Uiso 0.50 1 calc PR E 1
C1 C 0.7674(3) 0.22816(16) 0.64063(15) 0.0257(8) Uani 1 1 d . E .
C2 C 0.6326(2) 0.18210(18) 0.56641(14) 0.0235(7) Uani 1 1 d . E .
C3 C 0.4922(3) 0.23562(16) 0.61745(16) 0.0267(8) Uani 1 1 d . E .
C4 C 0.6235(2) 0.15895(18) 0.67332(15) 0.0262(8) Uani 1 1 d . E .
C14 C 0.9358(8) 0.2024(5) 0.6539(4) 0.027(2) Uani 0.50 1 d PDU B 1
C15 C 1.0036(8) 0.2438(5) 0.6697(5) 0.038(2) Uani 0.50 1 d PDU B 1
H15 H 0.9926 0.2875 0.6710 0.046 Uiso 0.50 1 calc PR B 1
C16 C 1.0889(8) 0.2190(5) 0.6838(5) 0.042(2) Uani 0.50 1 d PDU B 1
H16 H 1.1374 0.2459 0.6952 0.050 Uiso 0.50 1 calc PR B 1
C17 C 1.1028(7) 0.1558(5) 0.6812(5) 0.052(2) Uani 0.50 1 d PDU B 1
C18 C 1.0372(7) 0.1165(5) 0.6579(6) 0.064(2) Uani 0.50 1 d PDU B 1
H18 H 1.0513 0.0743 0.6498 0.077 Uiso 0.50 1 calc PR B 1
C19 C 0.9509(7) 0.1399(5) 0.6469(5) 0.048(2) Uani 0.50 1 d PDU B 1
H19 H 0.9028 0.1131 0.6346 0.057 Uiso 0.50 1 calc PR B 1
C14A C 0.9290(7) 0.1962(4) 0.6667(4) 0.0197(19) Uani 0.50 1 d PDU A 2
C15A C 1.0038(7) 0.2314(5) 0.6813(5) 0.036(2) Uani 0.50 1 d PDU A 2
H15A H 0.9990 0.2757 0.6809 0.043 Uiso 0.50 1 calc PR A 2
C16A C 1.0868(7) 0.2041(5) 0.6968(4) 0.037(2) Uani 0.50 1 d PDU A 2
H16A H 1.1384 0.2295 0.7054 0.045 Uiso 0.50 1 calc PR A 2
C17A C 1.0933(6) 0.1422(5) 0.6993(5) 0.049(2) Uani 0.50 1 d PDU A 2
C18A C 1.0184(6) 0.1063(5) 0.6878(5) 0.0494(19) Uani 0.50 1 d PDU A 2
H18A H 1.0225 0.0621 0.6918 0.059 Uiso 0.50 1 calc PR A 2
C19A C 0.9367(6) 0.1327(4) 0.6703(4) 0.0382(18) Uani 0.50 1 d PDU A 2
H19A H 0.8859 0.1068 0.6608 0.046 Uiso 0.50 1 calc PR A 2
C20 C 0.6095(2) 0.1023(2) 0.49513(15) 0.0287(8) Uani 1 1 d . E .
C21 C 0.5539(3) 0.1089(2) 0.44958(16) 0.0336(9) Uani 1 1 d . . .
H21 H 0.5331 0.1492 0.4386 0.040 Uiso 1 1 calc R E .
C22 C 0.5287(3) 0.0564(2) 0.42015(15) 0.0322(8) Uani 1 1 d . E .
H22 H 0.4893 0.0604 0.3894 0.039 Uiso 1 1 calc R . .
C23 C 0.5612(2) -0.00168(19) 0.43591(15) 0.0274(8) Uani 1 1 d . . .
C24 C 0.6193(2) -0.00846(19) 0.48056(15) 0.0297(8) Uani 1 1 d . E .
H24 H 0.6423 -0.0485 0.4907 0.036 Uiso 1 1 calc R . .
C25 C 0.6432(3) 0.0439(2) 0.50998(16) 0.0323(9) Uani 1 1 d . . .
H25 H 0.6830 0.0399 0.5406 0.039 Uiso 1 1 calc R E .
C26 C 0.3220(7) 0.2306(5) 0.5915(6) 0.028(3) Uani 0.60 1 d PDU C 2
C27 C 0.2800(5) 0.2850(4) 0.5741(3) 0.0291(16) Uani 0.60 1 d PDU C 2
H27 H 0.3119 0.3236 0.5756 0.035 Uiso 0.60 1 calc PR C 2
C28 C 0.1906(5) 0.2824(4) 0.5543(3) 0.0322(16) Uani 0.60 1 d PDU C 2
H28 H 0.1604 0.3192 0.5416 0.039 Uiso 0.60 1 calc PR C 2
C29 C 0.1462(9) 0.2255(5) 0.5533(11) 0.034(3) Uani 0.60 1 d PDU C 2
C30 C 0.1880(5) 0.1712(4) 0.5699(4) 0.0401(19) Uani 0.60 1 d PDU C 2
H30 H 0.1563 0.1324 0.5675 0.048 Uiso 0.60 1 calc PR C 2
C31 C 0.2770(5) 0.1736(4) 0.5903(4) 0.0358(18) Uani 0.60 1 d PDU C 2
H31 H 0.3068 0.1368 0.6031 0.043 Uiso 0.60 1 calc PR C 2
C26A C 0.3246(12) 0.2338(7) 0.5906(9) 0.034(5) Uani 0.40 1 d PDU D 1
C27A C 0.2697(9) 0.2849(7) 0.5964(6) 0.046(4) Uani 0.40 1 d PDU D 1
H27A H 0.2929 0.3213 0.6140 0.056 Uiso 0.40 1 calc PR D 1
C28A C 0.1809(10) 0.2832(8) 0.5765(7) 0.055(4) Uani 0.40 1 d PDU D 1
H28A H 0.1426 0.3182 0.5815 0.066 Uiso 0.40 1 calc PR D 1
C29A C 0.1464(15) 0.2322(7) 0.5498(15) 0.033(4) Uani 0.40 1 d PDU D 1
C30A C 0.1992(9) 0.1805(7) 0.5452(7) 0.055(4) Uani 0.40 1 d PDU D 1
H30A H 0.1752 0.1442 0.5278 0.066 Uiso 0.40 1 calc PR D 1
C31A C 0.2881(9) 0.1811(7) 0.5659(7) 0.054(4) Uani 0.40 1 d PDU D 1
H31A H 0.3246 0.1447 0.5630 0.064 Uiso 0.40 1 calc PR D 1
C32 C 0.6267(2) 0.0550(2) 0.71906(16) 0.0302(8) Uani 1 1 d . E .
C33 C 0.6536(3) 0.0080(2) 0.68564(16) 0.0349(9) Uani 1 1 d . . .
H33 H 0.6691 0.0181 0.6508 0.042 Uiso 1 1 calc R E .
C34 C 0.6580(3) -0.0531(2) 0.70267(18) 0.0375(9) Uani 1 1 d . E .
H34 H 0.6752 -0.0855 0.6796 0.045 Uiso 1 1 calc R . .
C35 C 0.6369(3) -0.0670(2) 0.75402(18) 0.0364(9) Uani 1 1 d . . .
C36 C 0.6120(3) -0.0204(2) 0.78811(17) 0.0362(9) Uani 1 1 d . E .
H36 H 0.5989 -0.0304 0.8233 0.043 Uiso 1 1 calc R . .
C37 C 0.6064(3) 0.0407(2) 0.77051(16) 0.0314(8) Uani 1 1 d . . .
H37 H 0.5888 0.0730 0.7935 0.038 Uiso 1 1 calc R E .

loop_
_atom_site_aniso_label
_atom_site_aniso_U_11
_atom_site_aniso_U_22
_atom_site_aniso_U_33
_atom_site_aniso_U_23
_atom_site_aniso_U_13
_atom_site_aniso_U_12
Re1 0.01387(10) 0.01991(10) 0.02873(11) -0.00372(5) -0.00299(6) 0.00115(5)
Cl1 0.042(7) 0.083(10) 0.052(8) 0.003(8) -0.020(6) 0.035(7)
Cl1A 0.030(3) 0.110(8) 0.093(7) -0.005(7) -0.022(3) 0.033(5)
Cl1B 0.032(3) 0.066(4) 0.119(9) 0.031(7) -0.018(6) 0.017(3)
Cl1C 0.028(3) 0.070(6) 0.073(8) -0.003(6) -0.024(5) 0.028(3)
Cl2 0.0359(5) 0.0366(5) 0.0313(5) -0.0089(4) 0.0005(4) 0.0024(4)
Cl3 0.0184(15) 0.073(4) 0.083(5) -0.002(3) -0.019(2) 0.0042(16)
Cl3A 0.020(2) 0.066(5) 0.040(2) -0.006(3) -0.0059(17) 0.013(2)
Cl4 0.0411(6) 0.0382(6) 0.0918(10) 0.0195(6) 0.0024(6) -0.0043(5)
P1 0.0260(5) 0.0391(5) 0.0303(5) 0.0111(4) -0.0017(4) 0.0048(4)
F1 0.0429(15) 0.072(2) 0.0603(18) 0.0312(16) 0.0116(13) 0.0009(14)
F2 0.0441(14) 0.0375(13) 0.0483(15) 0.0021(11) -0.0056(11) 0.0077(11)
F3 0.0474(15) 0.0579(17) 0.0397(14) -0.0051(12) -0.0103(12) 0.0110(13)
F4 0.0390(13) 0.0493(15) 0.0492(15) 0.0119(12) 0.0127(11) 0.0002(11)
F5 0.0381(14) 0.0516(16) 0.0673(18) 0.0119(14) 0.0023(13) 0.0192(12)
F6 0.0497(16) 0.0653(18) 0.0431(15) 0.0138(14) -0.0184(12) -0.0052(14)
N1 0.0141(16) 0.0379(18) 0.049(2) -0.0069(16) -0.0044(14) 0.0070(13)
N2 0.0290(17) 0.053(2) 0.036(2) -0.0078(17) 0.0021(14) -0.0007(16)
N3 0.0130(16) 0.043(2) 0.040(2) -0.0050(14) -0.0021(14) 0.0029(12)
N4 0.0307(18) 0.044(2) 0.039(2) 0.0111(17) -0.0131(15) -0.0095(15)
N5 0.011(3) 0.029(4) 0.017(4) 0.005(3) -0.005(4) 0.004(3)
C5 0.017(4) 0.035(4) 0.014(4) 0.008(4) -0.001(6) -0.002(3)
C6 0.025(9) 0.042(5) 0.026(4) 0.015(3) -0.004(6) -0.004(6)
C7 0.036(4) 0.036(4) 0.040(4) 0.011(3) 0.004(4) 0.005(4)
C8 0.036(4) 0.027(3) 0.040(4) 0.005(3) 0.005(3) 0.009(3)
C9 0.018(3) 0.023(3) 0.024(4) 0.000(3) -0.002(5) 0.003(3)
N6 0.020(3) 0.029(3) 0.015(5) 0.002(3) -0.006(4) 0.003(4)
N7 0.029(3) 0.029(3) 0.023(3) -0.010(3) -0.009(3) 0.004(3)
C10 0.016(3) 0.026(4) 0.021(3) -0.003(2) -0.006(4) 0.004(3)
C11 0.044(4) 0.027(3) 0.037(4) -0.010(3) -0.010(4) 0.013(3)
C12 0.025(8) 0.036(4) 0.025(4) -0.007(3) 0.002(5) -0.001(5)
C13 0.025(4) 0.035(4) 0.017(5) -0.001(3) -0.005(5) 0.001(4)
N5A 0.020(3) 0.024(3) 0.009(4) -0.005(3) -0.008(4) 0.001(4)
C5A 0.026(4) 0.032(4) 0.018(5) 0.002(3) -0.004(6) -0.002(4)
C6A 0.026(9) 0.047(5) 0.018(4) -0.007(3) 0.000(5) 0.006(5)
C7A 0.031(4) 0.039(4) 0.030(3) -0.016(3) -0.008(4) 0.003(3)
C8A 0.029(4) 0.026(3) 0.034(3) -0.007(3) -0.003(3) 0.007(3)
C9A 0.016(3) 0.024(3) 0.020(3) -0.001(3) -0.003(5) 0.007(3)
N6A 0.017(3) 0.021(3) 0.013(4) 0.000(3) -0.009(5) 0.001(3)
N7A 0.024(3) 0.024(3) 0.037(4) 0.008(3) 0.001(3) 0.000(3)
C10A 0.017(3) 0.022(3) 0.022(3) 0.002(3) -0.004(4) 0.003(3)
C11A 0.038(4) 0.023(3) 0.056(5) 0.007(3) 0.003(4) 0.003(3)
C12A 0.023(7) 0.038(4) 0.033(4) 0.013(3) 0.010(5) -0.003(6)
C13A 0.024(4) 0.036(4) 0.022(4) 0.006(4) 0.001(6) 0.000(3)
C1 0.033(2) 0.0188(16) 0.0250(19) -0.0054(13) -0.0038(15) -0.0014(13)
C2 0.0200(16) 0.0302(18) 0.0199(17) -0.0062(14) -0.0038(13) -0.0008(14)
C3 0.029(2) 0.0247(19) 0.0261(19) -0.0035(13) 0.0021(16) 0.0011(13)
C4 0.0194(16) 0.0320(19) 0.0263(18) -0.0013(16) -0.0071(14) -0.0012(14)
C14 0.024(3) 0.037(3) 0.020(5) 0.002(3) 0.003(3) 0.000(2)
C15 0.028(3) 0.041(3) 0.044(5) -0.009(4) -0.005(3) 0.003(2)
C16 0.027(3) 0.063(3) 0.035(5) 0.002(4) -0.002(3) 0.003(3)
C17 0.035(3) 0.062(4) 0.059(5) 0.026(4) -0.008(3) 0.014(3)
C18 0.053(4) 0.050(3) 0.088(5) 0.007(4) -0.002(4) 0.014(3)
C19 0.043(3) 0.036(3) 0.063(5) 0.004(4) -0.007(4) -0.002(3)
C14A 0.018(3) 0.032(3) 0.009(4) -0.002(3) -0.001(3) 0.004(2)
C15A 0.023(3) 0.039(3) 0.045(5) -0.007(3) -0.003(3) 0.004(2)
C16A 0.024(3) 0.055(3) 0.031(4) 0.003(4) -0.009(3) 0.001(3)
C17A 0.040(3) 0.056(3) 0.049(5) 0.005(4) -0.008(3) 0.017(3)
C18A 0.043(3) 0.045(3) 0.060(4) 0.005(3) -0.004(3) 0.017(2)
C19A 0.036(3) 0.035(3) 0.043(4) 0.001(3) -0.001(3) 0.008(3)
C20 0.0208(17) 0.042(2) 0.0233(18) -0.0086(16) 0.0043(14) 0.0000(15)
C21 0.033(2) 0.036(2) 0.031(2) -0.0065(17) -0.0018(16) 0.0083(16)
C22 0.0298(19) 0.040(2) 0.0259(19) -0.0058(16) -0.0061(15) 0.0109(16)
C23 0.0207(16) 0.036(2) 0.0262(18) -0.0048(15) 0.0058(14) 0.0042(15)
C24 0.0228(17) 0.037(2) 0.0295(19) 0.0031(16) 0.0015(14) 0.0056(15)
C25 0.0192(17) 0.051(2) 0.0258(19) -0.0013(17) -0.0027(14) 0.0020(16)
C26 0.009(4) 0.038(4) 0.037(7) -0.005(4) -0.002(4) 0.004(3)
C27 0.023(3) 0.031(3) 0.033(4) -0.004(3) 0.002(3) -0.001(2)
C28 0.024(3) 0.038(3) 0.034(4) 0.001(3) 0.000(3) 0.011(2)
C29 0.012(3) 0.045(4) 0.045(7) -0.003(5) -0.004(4) 0.005(3)
C30 0.022(3) 0.037(3) 0.061(5) -0.001(4) -0.005(3) -0.001(2)
C31 0.021(3) 0.034(3) 0.052(5) 0.009(4) -0.002(3) 0.006(2)
C26A 0.029(6) 0.038(6) 0.036(10) 0.000(6) 0.004(7) -0.002(4)
C27A 0.042(6) 0.038(5) 0.057(8) -0.016(6) -0.015(6) 0.003(4)
C28A 0.044(5) 0.048(6) 0.071(9) -0.022(7) -0.016(6) 0.013(5)
C29A 0.021(5) 0.041(6) 0.035(8) -0.001(6) -0.004(6) 0.007(4)
C30A 0.038(5) 0.049(6) 0.075(8) -0.023(6) -0.020(6) 0.015(5)
C31A 0.040(5) 0.048(6) 0.071(8) -0.026(6) -0.020(6) 0.021(5)
C32 0.0175(16) 0.040(2) 0.033(2) 0.0095(17) -0.0070(14) -0.0081(15)
C33 0.0235(18) 0.054(3) 0.0269(19) 0.0061(18) 0.0004(15) -0.0021(17)
C34 0.0253(19) 0.047(2) 0.040(2) -0.0029(19) -0.0005(16) 0.0034(17)
C35 0.0185(17) 0.038(2) 0.052(3) 0.0089(19) -0.0019(16) -0.0057(15)
C36 0.0268(19) 0.047(2) 0.035(2) 0.0117(18) 0.0036(16) -0.0092(17)
C37 0.0235(18) 0.038(2) 0.032(2) 0.0019(17) -0.0001(15) -0.0084(15)

loop_
_atom_type_symbol
_atom_type_description
_atom_type_scat_dispersion_real
_atom_type_scat_dispersion_imag
_atom_type_scat_source
C C 0.0181 0.0091 'International Tables Vol C Tables 4.2.6.8 and 6.1.1.4'
N N 0.0311 0.0180 'International Tables Vol C Tables 4.2.6.8 and 6.1.1.4'
F F 0.0727 0.0534 'International Tables Vol C Tables 4.2.6.8 and 6.1.1.4'
P P 0.2955 0.4335 'International Tables Vol C Tables 4.2.6.8 and 6.1.1.4'
Cl Cl 0.3639 0.7018 'International Tables Vol C Tables 4.2.6.8 and 6.1.1.4'
Re Re -5.2083 5.8923 'International Tables Vol C Tables 4.2.6.8 and 6.1.1.4'
H H 0.0000 0.0000 'International Tables Vol C Tables 4.2.6.8 and 6.1.1.4'

loop_
_geom_angle_atom_site_label_1
_geom_angle_atom_site_label_2
_geom_angle_atom_site_label_3
_geom_angle
Cl1 C17 Cl1B 20.1(5)
Cl1A C17A Cl1C 30.1(7)
F1 P1 F2 89.83(16)
F1 P1 F3 90.42(17)
F1 P1 F4 179.13(18)
F1 P1 F5 90.91(17)
F1 P1 F6 90.08(17)
F2 P1 F6 90.18(16)
F3 P1 F2 89.85(15)
F3 P1 F6 179.51(18)
F4 P1 F2 89.30(15)
F4 P1 F3 89.64(16)
F4 P1 F6 89.87(16)
F5 P1 F2 179.19(17)
F5 P1 F3 90.48(16)
F5 P1 F4 89.96(15)
F5 P1 F6 89.49(17)
N1 C1 Re1 177.7(4)
N2 C2 Re1 174.8(4)
N3 C3 Re1 176.3(3)
N3 C26A C31A 119.9(13)
N4 C4 Re1 175.8(4)
N5 Re1 N6 74.4(3)
N5 Re1 N5A 62.2(3)
N5 Re1 N6A 11.9(3)
N5 C5 H5 120.3
N5 C5 C6 119.5(12)
N5 C9 C8 120.0(8)
N5 C9 C10 112.2(7)
C5 N5 Re1 120.2(7)
C5 N5 C9 119.8(9)
C5 C6 H6 118.8
C5 C6 C7 122.5(15)
C6 C5 H5 120.3
C6 C7 H7 121.2
C7 C6 H6 118.8
C7 C8 H8 119.8
C7 C8 C9 120.5(9)
C8 C7 C6 117.5(12)
C8 C7 H7 121.2
C8 C9 C10 127.8(8)
C9 N5 Re1 120.0(6)
C9 C8 H8 119.8
N6 Re1 N6A 86.3(3)
N6 C10 C9 119.0(8)
N6 C13 C12 111.2(12)
N6 C13 H13 124.4
N7 C10 C9 131.0(8)
N7 C10 N6 110.0(8)
N7 C11 H11B 109.5
N7 C11 H11C 109.5
N7 C11 H11A 109.5
N7 C12 H12 128.1
C10 N6 Re1 114.4(7)
C10 N6 C13 106.1(8)
C10 N7 C11 129.0(8)
C10 N7 C12 108.7(10)
H11B C11 H11C 109.5
H11B C11 H11A 109.5
H11C C11 H11A 109.5
C12 N7 C11 122.2(10)
C12 C13 H13 124.4
C13 N6 Re1 139.4(7)
C13 C12 N7 103.7(14)
C13 C12 H12 128.1
N5A Re1 N6 12.2(2)
N5A Re1 N6A 74.2(3)
N5A C5A H5A 119.9
N5A C5A C6A 120.3(12)
N5A C9A C8A 121.1(8)
N5A C9A C10A 112.6(7)
C5A N5A Re1 121.9(7)
C5A N5A C9A 118.9(8)
C5A C6A H6A 118.6
C5A C6A C7A 122.8(16)
C6A C5A H5A 119.9
C6A C7A H7A 121.3
C7A C6A H6A 118.6
C7A C8A H8A 120.3
C7A C8A C9A 119.4(8)
C8A C7A C6A 117.4(11)
C8A C7A H7A 121.3
C8A C9A C10A 126.4(8)
C9A N5A Re1 119.2(6)
C9A C8A H8A 120.3
N6A C10A C9A 119.7(8)
N6A C10A N7A 109.3(8)
N6A C13A H13A 125.0
N7A C10A C9A 131.0(8)
N7A C12A H12A 127.9
C10A N6A Re1 114.4(6)
C10A N6A C13A 107.4(8)
C10A N7A C11A 129.9(8)
C10A N7A C12A 109.0(10)
C12A N7A C11A 121.1(11)
C12A C13A N6A 110.0(12)
C12A C13A H13A 125.0
C13A N6A Re1 138.2(7)
C13A C12A N7A 104.2(14)
C13A C12A H12A 127.9
C1 Re1 N5 90.4(4)
C1 Re1 N6 90.1(4)
C1 Re1 N5A 91.4(4)
C1 Re1 N6A 91.0(4)
C1 Re1 C3 178.00(14)
C1 N1 C14 166.5(6)
C1 N1 C14A 157.5(6)
C2 Re1 N5 103.1(2)
C2 Re1 N6 177.0(3)
C2 Re1 N5A 165.0(3)
C2 Re1 N6A 91.1(2)
C2 Re1 C1 91.48(15)
C2 Re1 C3 87.05(15)
C2 Re1 C4 90.78(16)
C2 N2 C20 152.1(4)
C3 Re1 N5 91.2(4)
C3 Re1 N6 91.4(4)
C3 Re1 N5A 90.3(4)
C3 Re1 N6A 90.4(4)
C3 N3 C26 171.5(7)
C3 N3 C26A 169.8(11)
C4 Re1 N5 166.1(3)
C4 Re1 N6 91.8(3)
C4 Re1 N5A 104.0(3)
C4 Re1 N6A 177.7(3)
C4 Re1 C1 87.72(15)
C4 Re1 C3 90.94(15)
C4 N4 C32 157.0(5)
C14 C15 H15 121.3
C14 C15 C16 117.4(10)
C14 C19 C18 118.9(10)
C14 C19 H19 120.6
C15 C14 N1 119.7(9)
C15 C16 H16 120.1
C16 C15 H15 121.3
C16 C17 Cl1B 126.3(9)
C16 C17 Cl1 127.1(11)
C16 C17 C18 121.1(9)
C17 C16 C15 119.9(10)
C17 C16 H16 120.1
C17 C18 H18 120.7
C18 C17 Cl1B 109.1(9)
C18 C17 Cl1 111.8(10)
C18 C19 H19 120.6
C19 C14 N1 117.2(9)
C19 C14 C15 123.0(10)
C19 C18 C17 118.5(10)
C19 C18 H18 120.7
C14A N1 C14 15.2(7)
C14A C15A H15A 119.1
C14A C15A C16A 121.9(9)
C14A C19A C18A 119.8(9)
C14A C19A H19A 120.1
C15A C14A N1A 122.5(8)
C15A C16A H16A 120.2
C16A C15A H15A 119.1
C16A C17A Cl1C 122.8(9)
C16A C17A Cl1A 93.9(8)
C16A C17A C18A 119.7(8)
C17A C16A C15A 119.5(9)
C17A C16A H16A 120.2
C17A C18A H18A 119.4
C17A C18A C19A 121.3(9)
C18A C17A Cl1C 117.0(9)
C18A C17A Cl1A 146.5(9)
C18A C19A H19A 120.1
C19A C14A N1A 119.8(8)
C19A C14A C15A 117.7(9)
C19A C18A H18A 119.4
C20 C21 H21 120.1
C20 C25 H25 119.8
C21 C20 N2 119.5(4)
C21 C20 C25 120.2(4)
C21 C22 H22 120.3
C22 C21 C20 119.8(4)
C22 C21 H21 120.1
C22 C23 Cl2 119.6(3)
C22 C23 C24 121.2(4)
C23 C22 C21 119.4(4)
C23 C22 H22 120.3
C23 C24 H24 120.5
C24 C23 Cl2 119.2(3)
C24 C25 C20 120.3(4)
C24 C25 H25 119.8
C25 C20 N2 120.3(4)
C25 C24 C23 119.0(4)
C25 C24 H24 120.5
C26 C27 H27 120.5
C26 C27 C28 119.0(8)
C26 C31 H31 120.5
C27 C26 N3 118.1(8)
C27 C26 C31 121.8(8)
C27 C28 H28 120.6
C28 C27 H27 120.5
C28 C29 Cl3 119.1(9)
C29 C28 C27 118.8(8)
C29 C28 H28 120.6
C29 C30 H30 120.5
C29 C30 C31 118.9(8)
C30 C29 Cl3 118.4(9)
C30 C29 C28 122.5(9)
C30 C31 C26 118.9(8)
C30 C31 H31 120.5
C31 C26 N3 120.0(8)
C31 C30 H30 120.5
C26A N3 C26 3.1(12)
C26A C27A H27A 120.2
C26A C27A C28A 119.5(13)
C26A C31A H31A 119.5
C27A C26A N3 121.4(13)
C27A C26A C31A 118.7(14)
C27A C28A H28A 119.2
C28A C27A H27A 120.2
C28A C29A Cl3A 121.6(13)
C29A C28A C27A 121.5(14)
C29A C28A H28A 119.2
C29A C30A H30A 120.2
C29A C30A C31A 119.6(13)
C30A C29A Cl3A 118.9(13)
C30A C29A C28A 119.5(14)
C30A C31A C26A 121.0(13)
C30A C31A H31A 119.5
C31A C30A H30A 120.2
C32 C33 H33 119.9
C32 C37 H37 120.0
C33 C32 N4 121.4(4)
C33 C32 C37 120.1(4)
C33 C34 H34 120.4
C33 C34 C35 119.2(4)
C34 C33 C32 120.3(4)
C34 C33 H33 119.9
C34 C35 Cl4 119.5(4)
C35 C34 H34 120.4
C35 C36 H36 120.3
C35 C36 C37 119.4(4)
C36 C35 Cl4 119.4(3)
C36 C35 C34 121.1(4)
C36 C37 C32 119.9(4)
C36 C37 H37 120.0
C37 C32 N4 118.6(4)
C37 C36 H36 120.3

loop_
_geom_bond_atom_site_label_1
_geom_bond_atom_site_label_2
_geom_bond_distance
Re1 N5 2.139(11)
Re1 N6 2.216(11)
Re1 N5A 2.153(9)
Re1 N6A 2.230(11)
Re1 C1 2.017(4)
Re1 C2 1.942(3)
Re1 C3 2.048(4)
Re1 C4 1.949(4)
Cl1 C17 1.802(16)
Cl1A C17A 1.762(8)
Cl1B C17 1.820(14)
Cl1C C17A 1.743(9)
Cl2 C23 1.741(4)
Cl3 C29 1.728(14)
Cl3A C29A 1.75(2)
Cl4A C35 1.740(4)
P1 F1 1.586(3)
P1 F2 1.604(3)
P1 F3 1.602(3)
P1 F4 1.601(3)
P1 F5 1.591(3)
P1 F6 1.607(3)
N1 C1 1.171(5)
N1 C14 1.390(12)
N1 C14A 1.405(10)
N2 C2 1.173(5)
N2 C20 1.397(6)
N3 C3 1.155(6)
N3 C26 1.408(10)
N3 C26A 1.377(18)
N4 C4 1.167(5)
N4 C32 1.390(6)
N5 C5 1.352(10)
N5 C9 1.371(10)
C5 H5 0.9500
C5 C6 1.363(15)
C6 H6 0.9500
C6 C7 1.375(16)
C7 H7 0.9500
C7 C8 1.364(10)
C8 H8 0.9500
C8 C9 1.390(9)
C9 C10 1.459(12)
N6 C10 1.350(11)
N6 C13 1.365(11)
N7 C10 1.348(11)
N7 C11 1.461(10)
N7 C12 1.41(2)
C11 H11B 0.9800
C11 H11C 0.9800
C11 H11A 0.9800
C12 H12 0.9500
C12 C13 1.378(18)
C13 H13 0.9500
N5A C5A 1.329(11)
N5A C9A 1.377(10)
C5A H5A 0.9500
C5A C6A 1.369(18)
C6A H6A 0.9500
C6A C7A 1.37(2)
C7A H7A 0.9500
C7A C8A 1.369(11)
C8A H8A 0.9500
C8A C9A 1.401(10)
C9A C10A 1.453(12)
N6A C10A 1.330(11)
N6A C13A 1.374(11)
N7A C10A 1.353(11)
N7A C11A 1.461(10)
N7A C12A 1.40(2)
C11A H11D 0.9800
C11A H11F 0.9800
C11A H11E 0.9800
C12A H12A 0.9500
C12A C13A 1.372(17)
C13A H13A 0.9500
C14 C15 1.375(10)
C14 C19 1.365(10)
C15 H15 0.9500
C15 C16 1.391(10)
C16 H16 0.9500
C16 C17 1.367(11)
C17 C18 1.386(11)
C18 H18 0.9500
C18 C19 1.380(10)
C19 H19 0.9500
C14A C15A 1.368(10)
C14A C19A 1.363(10)
C15A H15A 0.9500
C15A C16A 1.389(10)
C16A H16A 0.9500
C16A C17A 1.325(11)
C17A C18A 1.363(10)
C18A H18A 0.9500
C18A C19A 1.379(10)
C19A H19A 0.9500
C20 C21 1.386(6)
C20 C25 1.387(6)
C21 H21 0.9500
C21 C22 1.385(6)
C22 H22 0.9500
C22 C23 1.382(6)
C23 C24 1.389(5)
C24 H24 0.9500
C24 C25 1.379(6)
C25 H25 0.9500
C26 C27 1.376(9)
C26 C31 1.386(10)
C27 H27 0.9500
C27 C28 1.383(8)
C28 H28 0.9500
C28 C29 1.379(11)
C29 C30 1.369(11)
C30 H30 0.9500
C30 C31 1.382(9)
C31 H31 0.9500
C26A C27A 1.372(15)
C26A C31A 1.383(15)
C27A H27A 0.9500
C27A C28A 1.376(14)
C28A H28A 0.9500
C28A C29A 1.365(17)
C29A C30A 1.358(16)
C30A H30A 0.9500
C30A C31A 1.383(13)
C31A H31A 0.9500
C32 C33 1.386(6)
C32 C37 1.390(6)
C33 H33 0.9500
C33 C34 1.375(6)
C34 H34 0.9500
C34 C35 1.389(6)
C35 C36 1.380(7)
C36 H36 0.9500
C36 C37 1.382(6)
C37 H37 0.9500
